data_4308131
loop_
_publ_author_name
'Ivan V. Korendovych'
'Olga P. Kryatova'
'William M. Reiff'
'Elena V. Rybak-Akimova'

_publ_contact_author_address
;
Department of Chemistry
Tufts University
62 Talbot Avenue 
Medford, MA 02155
USA
;
_publ_contact_author_email elena.rybak-akimova@tufts.edu
_publ_contact_author_fax '1 617 627 3443'
_publ_contact_author_name 'Prof. Elena V. Rybak-Akimova'
_publ_contact_author_phone '1 617 627 3413'
_publ_section_title
;
Iron(II) Complexes with Amide-Containing Macrocycles as Non-Heme Porphyrin
Analogues
;
_journal_name_full 'Inorganic Chemistry'
_journal_page_first 4197
_journal_page_last 4211
_journal_paper_doi 10.1021/ic0701209
_journal_volume 46
_journal_year 2007
_chemical_formula_moiety ' C15 H25 Fe N5 O4, C H4 O '
_chemical_formula_sum 'C16 H29 Fe N5 O5'
_chemical_formula_weight 427.29
_chemical_name_systematic
; 
 ? 
;
_space_group_IT_number 14
_symmetry_cell_setting monoclinic
_symmetry_space_group_name_Hall '-P 2yn'
_symmetry_space_group_name_H-M 'P 1 21/n 1'
_atom_sites_solution_hydrogens geom
_atom_sites_solution_primary direct
_atom_sites_solution_secondary difmap
_audit_creation_method SHELXL-97
_cell_angle_alpha 90.00
_cell_angle_beta 106.979(5)
_cell_angle_gamma 90.00
_cell_formula_units_Z 4
_cell_length_a 10.396(3)
_cell_length_b 15.702(4)
_cell_length_c 12.084(3)
_cell_measurement_reflns_used 31
_cell_measurement_temperature 213(2)
_cell_measurement_theta_max 17.65
_cell_measurement_theta_min 2.25
_cell_volume 1886.6(9)
_computing_cell_refinement 'Bruker SMART'
_computing_data_collection 'Bruker SMART'
_computing_data_reduction 'Bruker SAINT'
_computing_molecular_graphics 'Bruker SHELXTL'
_computing_publication_material 'Bruker SHELXTL'
_computing_structure_refinement 'SHELXL-97 (Sheldrick, 1997)'
_computing_structure_solution 'SHELXS-97 (Sheldrick, 1990)'
_diffrn_ambient_temperature 213(2)
_diffrn_measured_fraction_theta_full 0.997
_diffrn_measured_fraction_theta_max 0.997
_diffrn_measurement_device_type 'Bruker CCD'
_diffrn_measurement_method '0.3\% \w'
_diffrn_radiation_monochromator graphite
_diffrn_radiation_source 'fine-focus sealed tube'
_diffrn_radiation_type MoK\a
_diffrn_radiation_wavelength 0.71073
_diffrn_reflns_av_R_equivalents 0.0688
_diffrn_reflns_av_sigmaI/netI 0.1106
_diffrn_reflns_limit_h_max 13
_diffrn_reflns_limit_h_min -12
_diffrn_reflns_limit_k_max 19
_diffrn_reflns_limit_k_min -20
_diffrn_reflns_limit_l_max 10
_diffrn_reflns_limit_l_min -16
_diffrn_reflns_number 13267
_diffrn_reflns_theta_full 28.29
_diffrn_reflns_theta_max 28.29
_diffrn_reflns_theta_min 2.19
_diffrn_standards_decay_% 0
_diffrn_standards_interval_count 0
_diffrn_standards_number 0
_exptl_absorpt_coefficient_mu 0.838
_exptl_absorpt_correction_type none
_exptl_crystal_colour purple
_exptl_crystal_density_diffrn 1.504
_exptl_crystal_density_meas 0
_exptl_crystal_density_method 'not measured'
_exptl_crystal_description needle
_exptl_crystal_F_000 904
_exptl_crystal_size_max 0.21
_exptl_crystal_size_mid 0.10
_exptl_crystal_size_min 0.03
_refine_diff_density_max 0.510
_refine_diff_density_min -0.446
_refine_diff_density_rms 0.081
_refine_ls_extinction_method none
_refine_ls_goodness_of_fit_ref 0.882
_refine_ls_hydrogen_treatment mixed
_refine_ls_matrix_type full
_refine_ls_number_parameters 264
_refine_ls_number_reflns 4668
_refine_ls_number_restraints 0
_refine_ls_restrained_S_all 0.882
_refine_ls_R_factor_all 0.0950
_refine_ls_R_factor_gt 0.0461
_refine_ls_shift/su_max 0.025
_refine_ls_shift/su_mean 0.002
_refine_ls_structure_factor_coef Fsqd
_refine_ls_weighting_details 'calc w=1/[\s^2^(Fo^2^)+(0.0337P)^2^+0.0000P] where P=(Fo^2^+2Fc^2^)/3'
_refine_ls_weighting_scheme calc
_refine_ls_wR_factor_gt 0.0923
_refine_ls_wR_factor_ref 0.1015
_reflns_number_gt 2676
_reflns_number_total 4668
_reflns_threshold_expression >2sigma(I)
_cod_data_source_file ic0701209si20070123_092431_2.cif
_cod_data_source_block Fe(pydioneN5)
_cod_original_sg_symbol_H-M 'P 21/n'
_cod_database_code 4308131

loop_
_symmetry_equiv_pos_as_xyz
'x, y, z'
'-x+1/2, y+1/2, -z+1/2'
'-x, -y, -z'
'x-1/2, -y-1/2, z-1/2'

loop_
_atom_site_label
_atom_site_type_symbol
_atom_site_fract_x
_atom_site_fract_y
_atom_site_fract_z
_atom_site_U_iso_or_equiv
_atom_site_adp_type
_atom_site_occupancy
_atom_site_symmetry_multiplicity
_atom_site_calc_flag
_atom_site_refinement_flags
_atom_site_disorder_assembly
_atom_site_disorder_group
Fe1 Fe 0.58512(5) 0.79580(3) 0.78293(4) 0.01679(12) Uani 1 1 d . . .
O3 O 0.7986(2) 0.79321(15) 0.77876(18) 0.0245(5) Uani 1 1 d . . .
O4 O 0.3613(2) 0.81693(16) 0.7733(2) 0.0308(6) Uani 1 1 d . . .
C7 C 0.6608(3) 0.80502(18) 1.0582(3) 0.0238(7) Uani 1 1 d . . .
H7A H 0.7567 0.8007 1.0957 0.029 Uiso 1 1 calc R . .
H7B H 0.6138 0.7899 1.1140 0.029 Uiso 1 1 calc R . .
N2 N 0.6214(3) 0.74749(15) 0.9588(2) 0.0186(6) Uani 1 1 d . . .
N5 N 0.5235(3) 0.75516(14) 0.6012(2) 0.0184(6) Uani 1 1 d . . .
C6 C 0.6305(3) 0.6657(2) 0.9814(3) 0.0227(7) Uani 1 1 d . . .
O1 O 0.6691(2) 0.62974(13) 1.07938(18) 0.0310(6) Uani 1 1 d . . .
N1 N 0.5633(2) 0.65622(14) 0.7747(2) 0.0171(6) Uani 1 1 d . . .
C13 C 0.4993(3) 0.67551(19) 0.5704(3) 0.0180(7) Uani 1 1 d . . .
N3 N 0.6643(3) 0.90912(15) 0.9102(2) 0.0209(6) Uani 1 1 d . . .
C12 C 0.5092(3) 0.81789(18) 0.5103(3) 0.0223(7) Uani 1 1 d . . .
H12A H 0.4152 0.8328 0.4771 0.027 Uiso 1 1 calc R . .
H12B H 0.5428 0.7953 0.4494 0.027 Uiso 1 1 calc R . .
N4 N 0.5581(3) 0.91727(16) 0.6704(2) 0.0210(6) Uani 1 1 d . . .
C8 C 0.6245(3) 0.89559(18) 1.0148(3) 0.0225(7) Uani 1 1 d . . .
H8A H 0.5284 0.9044 0.9984 0.027 Uiso 1 1 calc R . .
H8B H 0.6704 0.9360 1.0738 0.027 Uiso 1 1 calc R . .
C9 C 0.6207(4) 0.99103(18) 0.8543(3) 0.0270(8) Uani 1 1 d . . .
H9A H 0.6747 1.0366 0.8988 0.032 Uiso 1 1 calc R . .
H9B H 0.5273 1.0013 0.8498 0.032 Uiso 1 1 calc R . .
C2 C 0.4912(3) 0.53051(18) 0.6658(3) 0.0213(7) Uani 1 1 d . . .
H2 H 0.4593 0.5039 0.5943 0.026 Uiso 1 1 calc R . .
C1 C 0.5188(3) 0.61746(18) 0.6730(3) 0.0179(7) Uani 1 1 d . . .
C5 C 0.5852(3) 0.61252(18) 0.8731(3) 0.0183(7) Uani 1 1 d . . .
C10 C 0.6371(3) 0.98853(18) 0.7345(3) 0.0251(8) Uani 1 1 d . . .
H10A H 0.6062 1.0417 0.6946 0.030 Uiso 1 1 calc R . .
H10B H 0.7312 0.9812 0.7393 0.030 Uiso 1 1 calc R . .
O2 O 0.4611(2) 0.64346(12) 0.46939(17) 0.0229(5) Uani 1 1 d . . .
C4 C 0.5617(3) 0.52521(18) 0.8719(3) 0.0229(7) Uani 1 1 d . . .
H4 H 0.5789 0.4945 0.9405 0.027 Uiso 1 1 calc R . .
C3 C 0.5117(3) 0.48532(19) 0.7657(3) 0.0244(8) Uani 1 1 d . . .
H3 H 0.4922 0.4274 0.7626 0.029 Uiso 1 1 calc R . .
C14 C 0.8561(4) 0.7427(2) 0.7090(3) 0.0287(8) Uani 1 1 d . . .
H14A H 0.8943 0.6922 0.7507 0.043 Uiso 1 1 calc R . .
H14B H 0.9253 0.7745 0.6895 0.043 Uiso 1 1 calc R . .
H14C H 0.7879 0.7270 0.6395 0.043 Uiso 1 1 calc R . .
C15 C 0.2939(4) 0.8183(3) 0.8562(3) 0.0518(12) Uani 1 1 d . . .
H15A H 0.3446 0.7872 0.9231 0.078 Uiso 1 1 calc R . .
H15B H 0.2070 0.7925 0.8256 0.078 Uiso 1 1 calc R . .
H15C H 0.2833 0.8762 0.8776 0.078 Uiso 1 1 calc R . .
C11 C 0.5899(3) 0.89583(18) 0.5645(3) 0.0207(7) Uani 1 1 d . . .
H11A H 0.6853 0.8841 0.5814 0.025 Uiso 1 1 calc R . .
H11B H 0.5679 0.9434 0.5109 0.025 Uiso 1 1 calc R . .
H4B H 0.484(3) 0.929(2) 0.660(3) 0.025 Uiso 1 1 d . . .
H3A H 0.847(3) 0.808(2) 0.833(3) 0.025 Uiso 1 1 d . . .
O1S O 0.3040(3) 0.01242(18) 0.6660(3) 0.0717(10) Uani 1 1 d . . .
H1S H 0.2391 -0.0198 0.6501 0.108 Uiso 1 1 calc R . .
C1S C 0.2590(5) 0.0969(2) 0.6611(4) 0.0578(13) Uani 1 1 d . . .
H2S H 0.2055 0.1041 0.7131 0.087 Uiso 1 1 calc R . .
H3S H 0.2057 0.1100 0.5836 0.087 Uiso 1 1 calc R . .
H4S H 0.3350 0.1346 0.6831 0.087 Uiso 1 1 calc R . .
H4A H 0.316(4) 0.829(3) 0.716(4) 0.069 Uiso 1 1 d . . .
H3B H 0.749(4) 0.905(2) 0.922(4) 0.069 Uiso 1 1 d . . .

loop_
_atom_site_aniso_label
_atom_site_aniso_U_11
_atom_site_aniso_U_22
_atom_site_aniso_U_33
_atom_site_aniso_U_23
_atom_site_aniso_U_13
_atom_site_aniso_U_12
Fe1 0.0221(2) 0.0135(2) 0.0131(2) -0.0003(2) 0.00262(17) 0.0000(2)
O3 0.0243(13) 0.0277(12) 0.0193(13) -0.0083(11) 0.0033(10) 0.0013(11)
O4 0.0266(14) 0.0439(16) 0.0204(14) 0.0055(12) 0.0037(11) 0.0059(11)
C7 0.0296(18) 0.0242(17) 0.0156(16) -0.0012(15) 0.0033(14) -0.0024(15)
N2 0.0209(15) 0.0181(13) 0.0142(14) -0.0029(11) 0.0015(11) -0.0017(11)
N5 0.0254(15) 0.0150(13) 0.0127(14) 0.0021(11) 0.0025(11) -0.0006(11)
C6 0.0257(19) 0.0251(17) 0.0162(18) 0.0007(15) 0.0043(14) -0.0026(14)
O1 0.0495(16) 0.0225(12) 0.0146(12) 0.0032(10) -0.0003(11) -0.0061(11)
N1 0.0216(15) 0.0145(12) 0.0140(13) -0.0004(11) 0.0035(11) 0.0016(11)
C13 0.0157(16) 0.0224(16) 0.0139(16) -0.0002(13) 0.0016(12) 0.0005(12)
N3 0.0228(17) 0.0167(13) 0.0226(15) -0.0008(12) 0.0064(13) 0.0034(12)
C12 0.0295(19) 0.0216(17) 0.0149(17) 0.0002(13) 0.0050(14) -0.0023(13)
N4 0.0211(16) 0.0193(14) 0.0221(16) -0.0018(12) 0.0059(13) 0.0020(12)
C8 0.0260(19) 0.0227(16) 0.0185(18) -0.0074(14) 0.0059(14) -0.0015(13)
C9 0.043(2) 0.0147(16) 0.0225(19) -0.0019(14) 0.0080(16) 0.0038(15)
C2 0.0243(18) 0.0172(15) 0.0198(18) -0.0040(14) 0.0028(14) 0.0003(13)
C1 0.0164(16) 0.0191(15) 0.0165(17) -0.0031(13) 0.0027(13) 0.0019(12)
C5 0.0175(16) 0.0210(16) 0.0164(17) 0.0018(13) 0.0055(13) 0.0021(13)
C10 0.037(2) 0.0112(15) 0.0251(19) -0.0007(13) 0.0068(15) -0.0028(14)
O2 0.0295(13) 0.0206(11) 0.0142(12) -0.0041(9) -0.0004(10) 0.0022(9)
C4 0.0273(19) 0.0182(15) 0.0226(18) 0.0052(14) 0.0062(14) 0.0024(13)
C3 0.030(2) 0.0135(15) 0.0281(19) -0.0040(14) 0.0051(15) -0.0040(13)
C14 0.032(2) 0.0293(18) 0.0223(19) -0.0033(15) 0.0039(15) 0.0073(15)
C15 0.037(2) 0.092(4) 0.026(2) 0.002(2) 0.0091(18) 0.003(2)
C11 0.0262(19) 0.0176(15) 0.0182(17) 0.0018(13) 0.0063(14) 0.0001(13)
O1S 0.049(2) 0.0471(18) 0.109(3) -0.0086(19) 0.007(2) 0.0019(15)
C1S 0.061(3) 0.054(3) 0.057(3) -0.008(2) 0.016(2) -0.004(2)

loop_
_atom_type_symbol
_atom_type_description
_atom_type_scat_dispersion_real
_atom_type_scat_dispersion_imag
_atom_type_scat_source
C C 0.0033 0.0016 'International Tables Vol C Tables 4.2.6.8 and 6.1.1.4'
H H 0.0000 0.0000 'International Tables Vol C Tables 4.2.6.8 and 6.1.1.4'
N N 0.0061 0.0033 'International Tables Vol C Tables 4.2.6.8 and 6.1.1.4'
O O 0.0106 0.0060 'International Tables Vol C Tables 4.2.6.8 and 6.1.1.4'
F F 0.0171 0.0103 'International Tables Vol C Tables 4.2.6.8 and 6.1.1.4'
S S 0.1246 0.1234 'International Tables Vol C Tables 4.2.6.8 and 6.1.1.4'
Fe Fe 0.3463 0.8444 'International Tables Vol C Tables 4.2.6.8 and 6.1.1.4'

loop_
_geom_angle_atom_site_label_1
_geom_angle_atom_site_label_2
_geom_angle_atom_site_label_3
_geom_angle
_geom_angle_site_symmetry_1
_geom_angle_site_symmetry_3
_geom_angle_publ_flag
N2 Fe1 N5 142.17(9) . . ?
N2 Fe1 N1 71.60(9) . . ?
N5 Fe1 N1 70.70(9) . . ?
N2 Fe1 O3 97.18(9) . . ?
N5 Fe1 O3 88.49(9) . . ?
N1 Fe1 O3 94.05(9) . . ?
N2 Fe1 N4 144.69(9) . . ?
N5 Fe1 N4 72.65(9) . . ?
N1 Fe1 N4 143.27(10) . . ?
O3 Fe1 N4 87.29(9) . . ?
N2 Fe1 O4 89.10(9) . . ?
N5 Fe1 O4 89.78(9) . . ?
N1 Fe1 O4 92.96(9) . . ?
O3 Fe1 O4 171.78(9) . . ?
N4 Fe1 O4 84.52(9) . . ?
N2 Fe1 N3 72.34(9) . . ?
N5 Fe1 N3 145.38(9) . . ?
N1 Fe1 N3 142.99(9) . . ?
O3 Fe1 N3 82.40(9) . . ?
N4 Fe1 N3 73.61(9) . . ?
O4 Fe1 N3 94.55(9) . . ?
C14 O3 Fe1 128.3(2) . . ?
C14 O3 H3A 114(3) . . ?
Fe1 O3 H3A 114(3) . . ?
C15 O4 Fe1 132.9(2) . . ?
C15 O4 H4A 111(4) . . ?
Fe1 O4 H4A 116(4) . . ?
N2 C7 C8 108.2(2) . . ?
N2 C7 H7A 110.1 . . ?
C8 C7 H7A 110.1 . . ?
N2 C7 H7B 110.1 . . ?
C8 C7 H7B 110.1 . . ?
H7A C7 H7B 108.4 . . ?
C6 N2 C7 116.6(3) . . ?
C6 N2 Fe1 121.7(2) . . ?
C7 N2 Fe1 120.81(18) . . ?
C13 N5 C12 117.7(2) . . ?
C13 N5 Fe1 122.6(2) . . ?
C12 N5 Fe1 119.72(18) . . ?
O1 C6 N2 128.0(3) . . ?
O1 C6 C5 119.8(3) . . ?
N2 C6 C5 112.1(3) . . ?
C1 N1 C5 120.8(3) . . ?
C1 N1 Fe1 120.1(2) . . ?
C5 N1 Fe1 118.92(19) . . ?
O2 C13 N5 129.1(3) . . ?
O2 C13 C1 118.7(3) . . ?
N5 C13 C1 112.1(3) . . ?
C8 N3 C9 113.6(3) . . ?
C8 N3 Fe1 108.99(18) . . ?
C9 N3 Fe1 111.34(19) . . ?
C8 N3 H3B 113(3) . . ?
C9 N3 H3B 108(3) . . ?
Fe1 N3 H3B 102(3) . . ?
N5 C12 C11 107.4(2) . . ?
N5 C12 H12A 110.2 . . ?
C11 C12 H12A 110.2 . . ?
N5 C12 H12B 110.2 . . ?
C11 C12 H12B 110.2 . . ?
H12A C12 H12B 108.5 . . ?
C11 N4 C10 113.9(3) . . ?
C11 N4 Fe1 107.90(18) . . ?
C10 N4 Fe1 111.46(19) . . ?
C11 N4 H4B 112(3) . . ?
C10 N4 H4B 107(2) . . ?
Fe1 N4 H4B 104(3) . . ?
N3 C8 C7 109.3(3) . . ?
N3 C8 H8A 109.8 . . ?
C7 C8 H8A 109.8 . . ?
N3 C8 H8B 109.8 . . ?
C7 C8 H8B 109.8 . . ?
H8A C8 H8B 108.3 . . ?
N3 C9 C10 108.3(3) . . ?
N3 C9 H9A 110.0 . . ?
C10 C9 H9A 110.0 . . ?
N3 C9 H9B 110.0 . . ?
C10 C9 H9B 110.0 . . ?
H9A C9 H9B 108.4 . . ?
C3 C2 C1 118.6(3) . . ?
C3 C2 H2 120.7 . . ?
C1 C2 H2 120.7 . . ?
N1 C1 C2 121.1(3) . . ?
N1 C1 C13 114.3(2) . . ?
C2 C1 C13 124.5(3) . . ?
N1 C5 C4 121.0(3) . . ?
N1 C5 C6 114.7(3) . . ?
C4 C5 C6 124.3(3) . . ?
N4 C10 C9 108.9(3) . . ?
N4 C10 H10A 109.9 . . ?
C9 C10 H10A 109.9 . . ?
N4 C10 H10B 109.9 . . ?
C9 C10 H10B 109.9 . . ?
H10A C10 H10B 108.3 . . ?
C3 C4 C5 118.1(3) . . ?
C3 C4 H4 120.9 . . ?
C5 C4 H4 120.9 . . ?
C2 C3 C4 120.3(3) . . ?
C2 C3 H3 119.8 . . ?
C4 C3 H3 119.8 . . ?
O3 C14 H14A 109.5 . . ?
O3 C14 H14B 109.5 . . ?
H14A C14 H14B 109.5 . . ?
O3 C14 H14C 109.5 . . ?
H14A C14 H14C 109.5 . . ?
H14B C14 H14C 109.5 . . ?
O4 C15 H15A 109.5 . . ?
O4 C15 H15B 109.5 . . ?
H15A C15 H15B 109.5 . . ?
O4 C15 H15C 109.5 . . ?
H15A C15 H15C 109.5 . . ?
H15B C15 H15C 109.5 . . ?
N4 C11 C12 109.1(3) . . ?
N4 C11 H11A 109.9 . . ?
C12 C11 H11A 109.9 . . ?
N4 C11 H11B 109.9 . . ?
C12 C11 H11B 109.9 . . ?
H11A C11 H11B 108.3 . . ?
C1S O1S H1S 109.5 . . ?
O1S C1S H2S 109.5 . . ?
O1S C1S H3S 109.5 . . ?
H2S C1S H3S 109.5 . . ?
O1S C1S H4S 109.5 . . ?
H2S C1S H4S 109.5 . . ?
H3S C1S H4S 109.5 . . ?

loop_
_geom_bond_atom_site_label_1
_geom_bond_atom_site_label_2
_geom_bond_distance
_geom_bond_site_symmetry_2
_geom_bond_publ_flag
Fe1 N2 2.183(3) . ?
Fe1 N5 2.195(3) . ?
Fe1 N1 2.203(2) . ?
Fe1 O3 2.235(2) . ?
Fe1 N4 2.311(3) . ?
Fe1 O4 2.320(3) . ?
Fe1 N3 2.338(3) . ?
O3 C14 1.411(4) . ?
O3 H3A 0.74(3) . ?
O4 C15 1.380(4) . ?
O4 H4A 0.75(4) . ?
C7 N2 1.462(4) . ?
C7 C8 1.524(4) . ?
C7 H7A 0.9700 . ?
C7 H7B 0.9700 . ?
N2 C6 1.310(4) . ?
N5 C13 1.308(4) . ?
N5 C12 1.450(4) . ?
C6 O1 1.267(4) . ?
C6 C5 1.508(4) . ?
N1 C1 1.328(4) . ?
N1 C5 1.333(4) . ?
C13 O2 1.272(3) . ?
C13 C1 1.504(4) . ?
N3 C8 1.456(4) . ?
N3 C9 1.462(4) . ?
N3 H3B 0.85(4) . ?
C12 C11 1.520(4) . ?
C12 H12A 0.9700 . ?
C12 H12B 0.9700 . ?
N4 C11 1.452(4) . ?
N4 C10 1.468(4) . ?
N4 H4B 0.76(3) . ?
C8 H8A 0.9700 . ?
C8 H8B 0.9700 . ?
C9 C10 1.508(4) . ?
C9 H9A 0.9700 . ?
C9 H9B 0.9700 . ?
C2 C3 1.362(4) . ?
C2 C1 1.393(4) . ?
C2 H2 0.9300 . ?
C5 C4 1.392(4) . ?
C10 H10A 0.9700 . ?
C10 H10B 0.9700 . ?
C4 C3 1.386(4) . ?
C4 H4 0.9300 . ?
C3 H3 0.9300 . ?
C14 H14A 0.9600 . ?
C14 H14B 0.9600 . ?
C14 H14C 0.9600 . ?
C15 H15A 0.9600 . ?
C15 H15B 0.9600 . ?
C15 H15C 0.9600 . ?
C11 H11A 0.9700 . ?
C11 H11B 0.9700 . ?
O1S C1S 1.403(4) . ?
O1S H1S 0.8200 . ?
C1S H2S 0.9600 . ?
C1S H3S 0.9600 . ?
C1S H4S 0.9600 . ?

loop_
_geom_torsion_atom_site_label_1
_geom_torsion_atom_site_label_2
_geom_torsion_atom_site_label_3
_geom_torsion_atom_site_label_4
_geom_torsion
_geom_torsion_site_symmetry_1
_geom_torsion_site_symmetry_2
_geom_torsion_site_symmetry_3
_geom_torsion_site_symmetry_4
_geom_torsion_publ_flag
N2 Fe1 O3 C14 114.7(2) . . . . ?
N5 Fe1 O3 C14 -27.7(2) . . . . ?
N1 Fe1 O3 C14 42.8(3) . . . . ?
N4 Fe1 O3 C14 -100.4(2) . . . . ?
N3 Fe1 O3 C14 -174.3(3) . . . . ?
N2 Fe1 O4 C15 14.2(3) . . . . ?
N5 Fe1 O4 C15 156.4(3) . . . . ?
N1 Fe1 O4 C15 85.8(3) . . . . ?
N4 Fe1 O4 C15 -131.0(3) . . . . ?
N3 Fe1 O4 C15 -58.0(3) . . . . ?
C8 C7 N2 C6 -172.2(3) . . . . ?
C8 C7 N2 Fe1 18.5(3) . . . . ?
N5 Fe1 N2 C6 13.0(3) . . . . ?
N1 Fe1 N2 C6 8.0(2) . . . . ?
O3 Fe1 N2 C6 -83.9(3) . . . . ?
N4 Fe1 N2 C6 -179.4(2) . . . . ?
O4 Fe1 N2 C6 101.4(3) . . . . ?
N3 Fe1 N2 C6 -163.5(3) . . . . ?
N5 Fe1 N2 C7 -178.3(2) . . . . ?
N1 Fe1 N2 C7 176.8(2) . . . . ?
O3 Fe1 N2 C7 84.9(2) . . . . ?
N4 Fe1 N2 C7 -10.6(3) . . . . ?
O4 Fe1 N2 C7 -89.8(2) . . . . ?
N3 Fe1 N2 C7 5.3(2) . . . . ?
N2 Fe1 N5 C13 -3.0(3) . . . . ?
N1 Fe1 N5 C13 2.0(2) . . . . ?
O3 Fe1 N5 C13 96.8(2) . . . . ?
N4 Fe1 N5 C13 -175.5(3) . . . . ?
O4 Fe1 N5 C13 -91.2(2) . . . . ?
N3 Fe1 N5 C13 171.1(2) . . . . ?
N2 Fe1 N5 C12 177.4(2) . . . . ?
N1 Fe1 N5 C12 -177.7(2) . . . . ?
O3 Fe1 N5 C12 -82.8(2) . . . . ?
N4 Fe1 N5 C12 4.8(2) . . . . ?
O4 Fe1 N5 C12 89.1(2) . . . . ?
N3 Fe1 N5 C12 -8.6(3) . . . . ?
C7 N2 C6 O1 0.1(5) . . . . ?
Fe1 N2 C6 O1 169.4(3) . . . . ?
C7 N2 C6 C5 179.0(3) . . . . ?
Fe1 N2 C6 C5 -11.8(4) . . . . ?
N2 Fe1 N1 C1 172.8(3) . . . . ?
N5 Fe1 N1 C1 -4.0(2) . . . . ?
O3 Fe1 N1 C1 -91.0(2) . . . . ?
N4 Fe1 N1 C1 -0.1(3) . . . . ?
O4 Fe1 N1 C1 84.7(2) . . . . ?
N3 Fe1 N1 C1 -173.7(2) . . . . ?
N2 Fe1 N1 C5 -2.0(2) . . . . ?
N5 Fe1 N1 C5 -178.8(2) . . . . ?
O3 Fe1 N1 C5 94.2(2) . . . . ?
N4 Fe1 N1 C5 -174.9(2) . . . . ?
O4 Fe1 N1 C5 -90.1(2) . . . . ?
N3 Fe1 N1 C5 11.5(3) . . . . ?
C12 N5 C13 O2 -1.7(5) . . . . ?
Fe1 N5 C13 O2 178.7(2) . . . . ?
C12 N5 C13 C1 179.6(3) . . . . ?
Fe1 N5 C13 C1 0.0(4) . . . . ?
N2 Fe1 N3 C8 -29.38(19) . . . . ?
N5 Fe1 N3 C8 154.4(2) . . . . ?
N1 Fe1 N3 C8 -42.8(3) . . . . ?
O3 Fe1 N3 C8 -129.5(2) . . . . ?
N4 Fe1 N3 C8 141.1(2) . . . . ?
O4 Fe1 N3 C8 58.2(2) . . . . ?
N2 Fe1 N3 C9 -155.5(2) . . . . ?
N5 Fe1 N3 C9 28.3(3) . . . . ?
N1 Fe1 N3 C9 -169.0(2) . . . . ?
O3 Fe1 N3 C9 104.4(2) . . . . ?
N4 Fe1 N3 C9 15.0(2) . . . . ?
O4 Fe1 N3 C9 -67.9(2) . . . . ?
C13 N5 C12 C11 -159.2(3) . . . . ?
Fe1 N5 C12 C11 20.5(3) . . . . ?
N2 Fe1 N4 C11 157.41(19) . . . . ?
N5 Fe1 N4 C11 -30.5(2) . . . . ?
N1 Fe1 N4 C11 -34.4(3) . . . . ?
O3 Fe1 N4 C11 58.8(2) . . . . ?
O4 Fe1 N4 C11 -122.0(2) . . . . ?
N3 Fe1 N4 C11 141.7(2) . . . . ?
N2 Fe1 N4 C10 31.6(3) . . . . ?
N5 Fe1 N4 C10 -156.2(2) . . . . ?
N1 Fe1 N4 C10 -160.1(2) . . . . ?
O3 Fe1 N4 C10 -67.0(2) . . . . ?
O4 Fe1 N4 C10 112.3(2) . . . . ?
N3 Fe1 N4 C10 15.9(2) . . . . ?
C9 N3 C8 C7 173.7(2) . . . . ?
Fe1 N3 C8 C7 48.9(3) . . . . ?
N2 C7 C8 N3 -44.1(3) . . . . ?
C8 N3 C9 C10 -166.3(3) . . . . ?
Fe1 N3 C9 C10 -42.8(3) . . . . ?
C5 N1 C1 C2 1.3(5) . . . . ?
Fe1 N1 C1 C2 -173.4(2) . . . . ?
C5 N1 C1 C13 -180.0(3) . . . . ?
Fe1 N1 C1 C13 5.4(4) . . . . ?
C3 C2 C1 N1 -0.5(5) . . . . ?
C3 C2 C1 C13 -179.2(3) . . . . ?
O2 C13 C1 N1 177.8(3) . . . . ?
N5 C13 C1 N1 -3.4(4) . . . . ?
O2 C13 C1 C2 -3.5(5) . . . . ?
N5 C13 C1 C2 175.3(3) . . . . ?
C1 N1 C5 C4 -0.2(5) . . . . ?
Fe1 N1 C5 C4 174.5(2) . . . . ?
C1 N1 C5 C6 -177.7(3) . . . . ?
Fe1 N1 C5 C6 -3.0(4) . . . . ?
O1 C6 C5 N1 -171.8(3) . . . . ?
N2 C6 C5 N1 9.3(4) . . . . ?
O1 C6 C5 C4 10.8(5) . . . . ?
N2 C6 C5 C4 -168.2(3) . . . . ?
C11 N4 C10 C9 -166.4(3) . . . . ?
Fe1 N4 C10 C9 -44.0(3) . . . . ?
N3 C9 C10 N4 57.8(3) . . . . ?
N1 C5 C4 C3 -1.5(5) . . . . ?
C6 C5 C4 C3 175.8(3) . . . . ?
C1 C2 C3 C4 -1.2(5) . . . . ?
C5 C4 C3 C2 2.2(5) . . . . ?
C10 N4 C11 C12 176.2(2) . . . . ?
Fe1 N4 C11 C12 51.9(3) . . . . ?
N5 C12 C11 N4 -47.5(3) . . . . ?
